data_7203557
loop_
_publ_author_name
'Jones, Leigh F.'
'Camm, Kenneth D.'
'Kilner, Colin A.'
'Halcrow, Malcolm A.'

_publ_section_title
;
 Novel hydrogen bond network topologies in complexes of the ditopic
 ligand 5-amino-3-(pyrid-2-yl)-1H-pyrazole
;
_journal_issue 9
_journal_name_full CrystEngComm
_journal_page_first 719
_journal_paper_doi 10.1039/b609424d
_journal_volume 8
_journal_year 2006
_chemical_formula_moiety 'C16 H16 Cl2 Mn N8, 2[C H4 O]'
_chemical_formula_sum 'C18 H24 Cl2 Mn N8 O2'
_chemical_formula_weight 510.29
_chemical_name_systematic
;
Dichloro-bis[5-amino-3-(pyrid-2-yl)pyrazole]manganese(II)
dimethanol solvate (1.2CH~3~OH)
;
_space_group_IT_number 15
_symmetry_cell_setting monoclinic
_symmetry_space_group_name_Hall '-C 2yc'
_symmetry_space_group_name_H-M 'C 1 2/c 1'
_atom_sites_solution_hydrogens geom
_atom_sites_solution_primary direct
_atom_sites_solution_secondary difmap
_audit_creation_method SHELXL-97
_cell_angle_alpha 90.00
_cell_angle_beta 125.6748(10)
_cell_angle_gamma 90.00
_cell_formula_units_Z 4
_cell_length_a 18.9615(3)
_cell_length_b 11.9420(3)
_cell_length_c 12.8415(2)
_cell_measurement_reflns_used 20264
_cell_measurement_temperature 150(2)
_cell_measurement_theta_max 27.53
_cell_measurement_theta_min 2.64
_cell_volume 2362.13(8)
_computing_cell_refinement 'DENZO-SMN (Otwinowski & Minor, 1997)'
_computing_data_collection 'COLLECT (Nonius, 1999)'
_computing_data_reduction 'DENZO-SMN (Otwinowski & Minor, 1997)'
_computing_molecular_graphics 'ORTEX (McArdle, 1995)'
_computing_publication_material 'local program'
_computing_structure_refinement 'SHELXL-97 (Sheldrick, 1997)'
_computing_structure_solution 'SHELXS-97 (Sheldrick, 1990)'
_diffrn_ambient_temperature 150(2)
_diffrn_detector_area_resol_mean 9.091
_diffrn_measured_fraction_theta_full 0.994
_diffrn_measured_fraction_theta_max 0.994
_diffrn_measurement_device_type 'Nonius KappaCCD area detector diffractometer'
_diffrn_measurement_method '\w and \f scans'
_diffrn_radiation_monochromator graphite
_diffrn_radiation_source 'fine-focus sealed tube'
_diffrn_radiation_type MoK\a
_diffrn_radiation_wavelength 0.71073
_diffrn_reflns_av_R_equivalents 0.0898
_diffrn_reflns_av_sigmaI/netI 0.0395
_diffrn_reflns_limit_h_max 24
_diffrn_reflns_limit_h_min -24
_diffrn_reflns_limit_k_max 15
_diffrn_reflns_limit_k_min -15
_diffrn_reflns_limit_l_max 16
_diffrn_reflns_limit_l_min -16
_diffrn_reflns_number 20264
_diffrn_reflns_theta_full 27.53
_diffrn_reflns_theta_max 27.53
_diffrn_reflns_theta_min 2.64
_exptl_absorpt_coefficient_mu 0.816
_exptl_absorpt_correction_T_max 0.816
_exptl_absorpt_correction_T_min 0.536
_exptl_absorpt_correction_type multi-scan
_exptl_absorpt_process_details
;
Using multiple and symmetry-related data measurements via the program SORTAV
See R.H. Blessing, Acta Cryst (1995), A51, 33-38
;
_exptl_crystal_colour Brown
_exptl_crystal_density_diffrn 1.435
_exptl_crystal_density_method 'not measured'
_exptl_crystal_description 'Rectangular prism'
_exptl_crystal_F_000 1052
_exptl_crystal_size_max 0.63
_exptl_crystal_size_mid 0.36
_exptl_crystal_size_min 0.36
_refine_diff_density_max 1.013
_refine_diff_density_min -0.398
_refine_diff_density_rms 0.067
_refine_ls_extinction_method none
_refine_ls_goodness_of_fit_ref 1.054
_refine_ls_hydrogen_treatment mixed
_refine_ls_matrix_type full
_refine_ls_number_parameters 155
_refine_ls_number_reflns 2711
_refine_ls_number_restraints 5
_refine_ls_restrained_S_all 1.058
_refine_ls_R_factor_all 0.0468
_refine_ls_R_factor_gt 0.0406
_refine_ls_shift/su_max 0.000
_refine_ls_shift/su_mean 0.000
_refine_ls_structure_factor_coef Fsqd
_refine_ls_weighting_details 'calc w=1/[\s^2^(Fo^2^)+(0.0672P)^2^+2.7099P] where P=(Fo^2^+2Fc^2^)/3'
_refine_ls_weighting_scheme calc
_refine_ls_wR_factor_gt 0.1185
_refine_ls_wR_factor_ref 0.1239
_reflns_number_gt 2382
_reflns_number_total 2711
_reflns_threshold_expression >2sigma(I)
_cod_data_source_file b609424d.txt
_cod_data_source_block c:\datasets\leeds\ljf11b\ljf11b
_cod_depositor_comments
;
The following automatic conversions were performed:
'_symmetry_cell_setting' value 'Monoclinic' changed to 'monoclinic'
according to '/home/saulius/struct/CIF-dictionaries/cif_core.dic'
dictionary named 'cif_core.dic' version 2.4.1 from 2010-06-29.

Automatic conversion script
Id: cif_fix_enum 1527 2010-12-29 10:47:43Z saulius 
;
_cod_original_cell_volume 2362.12(8)
_cod_original_sg_symbol_H-M 'C 2/c'
_cod_database_code 7203557

loop_
_symmetry_equiv_pos_as_xyz
'x, y, z'
'-x, y, -z+1/2'
'x+1/2, y+1/2, z'
'-x+1/2, y+1/2, -z+1/2'
'-x, -y, -z'
'x, -y, z-1/2'
'-x+1/2, -y+1/2, -z'
'x+1/2, -y+1/2, z-1/2'

loop_
_atom_site_label
_atom_site_type_symbol
_atom_site_fract_x
_atom_site_fract_y
_atom_site_fract_z
_atom_site_U_iso_or_equiv
_atom_site_adp_type
_atom_site_occupancy
_atom_site_symmetry_multiplicity
_atom_site_calc_flag
_atom_site_refinement_flags
_atom_site_disorder_assembly
_atom_site_disorder_group
Mn1 Mn 0.0000 0.31772(4) 0.2500 0.03020(16) Uani 1 2 d S . .
Cl2 Cl 0.07653(3) 0.44972(5) 0.19334(5) 0.03857(17) Uani 1 1 d . . .
N3 N 0.08940(12) 0.16779(15) 0.27955(18) 0.0354(4) Uani 1 1 d . . .
C4 C 0.08073(16) 0.1043(2) 0.1867(2) 0.0452(6) Uani 1 1 d . . .
H4 H 0.0367 0.1228 0.0999 0.054 Uiso 1 1 calc R . .
C5 C 0.1335(2) 0.0127(2) 0.2125(3) 0.0544(7) Uani 1 1 d . . .
H5 H 0.1248 -0.0316 0.1445 0.065 Uiso 1 1 calc R . .
C6 C 0.19874(19) -0.0132(2) 0.3380(3) 0.0533(7) Uani 1 1 d . . .
H6 H 0.2363 -0.0748 0.3575 0.064 Uiso 1 1 calc R . .
C7 C 0.20899(16) 0.05209(19) 0.4359(2) 0.0424(5) Uani 1 1 d . . .
H7 H 0.2535 0.0361 0.5233 0.051 Uiso 1 1 calc R . .
C8 C 0.15243(14) 0.14120(17) 0.4025(2) 0.0332(4) Uani 1 1 d . . .
C9 C 0.15617(13) 0.21269(17) 0.4984(2) 0.0316(4) Uani 1 1 d . . .
N10 N 0.09567(12) 0.29244(15) 0.45528(17) 0.0331(4) Uani 1 1 d . . .
N11 N 0.11238(12) 0.34247(16) 0.56318(18) 0.0353(4) Uani 1 1 d D . .
H11 H 0.0824(19) 0.400(2) 0.560(3) 0.067(5) Uiso 1 1 d D . .
C12 C 0.18132(14) 0.29510(19) 0.6714(2) 0.0355(5) Uani 1 1 d . . .
C13 C 0.21151(14) 0.21040(18) 0.6323(2) 0.0345(4) Uani 1 1 d . . .
H13 H 0.2593 0.1617 0.6851 0.041 Uiso 1 1 calc R . .
N14 N 0.20710(16) 0.3273(2) 0.7899(2) 0.0485(5) Uani 1 1 d D . .
C15 C 0.4290(3) 0.2109(4) 1.0862(3) 0.0822(12) Uani 1 1 d . . .
H15A H 0.4826 0.2495 1.1124 0.123 Uiso 1 1 calc R . .
H15B H 0.4423 0.1332 1.1163 0.123 Uiso 1 1 calc R . .
H15C H 0.4028 0.2490 1.1235 0.123 Uiso 1 1 calc R . .
O16 O 0.37197(16) 0.2123(2) 0.9551(2) 0.0714(6) Uani 1 1 d D . .
H16 H 0.386(2) 0.172(3) 0.907(3) 0.067(5) Uiso 1 1 d D . .
H14A H 0.1924(19) 0.3920(18) 0.791(3) 0.067(5) Uiso 1 1 d D . .
H14B H 0.2583(14) 0.308(3) 0.850(3) 0.067(5) Uiso 1 1 d D . .

loop_
_atom_site_aniso_label
_atom_site_aniso_U_11
_atom_site_aniso_U_22
_atom_site_aniso_U_33
_atom_site_aniso_U_23
_atom_site_aniso_U_13
_atom_site_aniso_U_12
Mn1 0.0307(3) 0.0297(2) 0.0275(2) 0.000 0.0155(2) 0.000
Cl2 0.0374(3) 0.0379(3) 0.0370(3) 0.0044(2) 0.0198(2) -0.0036(2)
N3 0.0358(9) 0.0341(9) 0.0361(10) -0.0006(7) 0.0209(8) 0.0013(7)
C4 0.0474(13) 0.0468(14) 0.0403(12) -0.0039(10) 0.0250(11) 0.0048(10)
C5 0.0647(17) 0.0494(14) 0.0518(15) -0.0086(12) 0.0355(14) 0.0093(13)
C6 0.0604(16) 0.0420(13) 0.0613(17) -0.0004(12) 0.0376(14) 0.0132(12)
C7 0.0473(13) 0.0367(11) 0.0468(13) 0.0064(10) 0.0294(11) 0.0089(10)
C8 0.0351(10) 0.0302(10) 0.0386(11) 0.0025(8) 0.0240(9) 0.0007(8)
C9 0.0321(10) 0.0290(9) 0.0347(11) 0.0040(8) 0.0202(9) 0.0022(8)
N10 0.0345(9) 0.0327(9) 0.0299(9) -0.0003(7) 0.0175(8) 0.0020(7)
N11 0.0360(9) 0.0366(9) 0.0300(9) -0.0001(7) 0.0174(8) 0.0055(7)
C12 0.0343(11) 0.0367(11) 0.0329(11) 0.0024(8) 0.0181(9) 0.0009(8)
C13 0.0326(10) 0.0332(10) 0.0349(11) 0.0045(8) 0.0181(9) 0.0031(8)
N14 0.0511(13) 0.0536(13) 0.0317(10) 0.0014(9) 0.0189(10) 0.0131(10)
C15 0.071(2) 0.126(3) 0.0485(17) 0.0200(19) 0.0345(17) 0.038(2)
O16 0.0667(14) 0.0868(16) 0.0487(12) 0.0023(11) 0.0270(11) 0.0193(12)

loop_
_atom_type_symbol
_atom_type_description
_atom_type_scat_dispersion_real
_atom_type_scat_dispersion_imag
_atom_type_scat_source
C C 0.0033 0.0016 'International Tables Vol C Tables 4.2.6.8 and 6.1.1.4'
H H 0.0000 0.0000 'International Tables Vol C Tables 4.2.6.8 and 6.1.1.4'
O O 0.0106 0.0060 'International Tables Vol C Tables 4.2.6.8 and 6.1.1.4'
N N 0.0061 0.0033 'International Tables Vol C Tables 4.2.6.8 and 6.1.1.4'
Cl Cl 0.1484 0.1585 'International Tables Vol C Tables 4.2.6.8 and 6.1.1.4'
Mn Mn 0.3368 0.7283 'International Tables Vol C Tables 4.2.6.8 and 6.1.1.4'

loop_
_geom_angle_atom_site_label_1
_geom_angle_atom_site_label_2
_geom_angle_atom_site_label_3
_geom_angle
_geom_angle_site_symmetry_1
_geom_angle_site_symmetry_3
_geom_angle_publ_flag
N10 Mn1 N10 164.08(10) 2 . ?
N10 Mn1 N3 95.94(7) . 2 ?
N10 Mn1 N3 71.62(7) . . ?
N3 Mn1 N3 80.13(9) 2 . ?
N10 Mn1 Cl2 102.86(5) . . ?
N3 Mn1 Cl2 92.34(5) . . ?
N10 Mn1 Cl2 87.17(5) . 2 ?
N3 Mn1 Cl2 156.44(5) . 2 ?
Cl2 Mn1 Cl2 102.56(3) . 2 ?
C4 N3 C8 118.24(19) . . ?
C4 N3 Mn1 125.98(16) . . ?
C8 N3 Mn1 115.70(14) . . ?
N3 C4 C5 122.5(2) . . ?
N3 C4 H4 118.8 . . ?
C5 C4 H4 118.8 . . ?
C6 C5 C4 119.2(2) . . ?
C6 C5 H5 120.4 . . ?
C4 C5 H5 120.4 . . ?
C5 C6 C7 119.2(2) . . ?
C5 C6 H6 120.4 . . ?
C7 C6 H6 120.4 . . ?
C8 C7 C6 118.2(2) . . ?
C8 C7 H7 120.9 . . ?
C6 C7 H7 120.9 . . ?
N3 C8 C7 122.7(2) . . ?
N3 C8 C9 114.94(18) . . ?
C7 C8 C9 122.4(2) . . ?
N10 C9 C13 111.74(19) . . ?
N10 C9 C8 117.22(18) . . ?
C13 C9 C8 130.99(19) . . ?
C9 N10 N11 104.84(17) . . ?
C9 N10 Mn1 120.46(14) . . ?
N11 N10 Mn1 134.69(14) . . ?
C12 N11 N10 111.80(18) . . ?
C12 N11 H11 126(2) . . ?
N10 N11 H11 122(2) . . ?
N14 C12 N11 122.2(2) . . ?
N14 C12 C13 131.0(2) . . ?
N11 C12 C13 106.69(19) . . ?
C12 C13 C9 104.93(19) . . ?
C12 C13 H13 127.5 . . ?
C9 C13 H13 127.5 . . ?
C12 N14 H14A 112(2) . . ?
C12 N14 H14B 115(2) . . ?
H14A N14 H14B 117(3) . . ?
O16 C15 H15A 109.5 . . ?
O16 C15 H15B 109.5 . . ?
H15A C15 H15B 109.5 . . ?
O16 C15 H15C 109.5 . . ?
H15A C15 H15C 109.5 . . ?
H15B C15 H15C 109.5 . . ?
C15 O16 H16 118(2) . . ?

loop_
_geom_bond_atom_site_label_1
_geom_bond_atom_site_label_2
_geom_bond_distance
_geom_bond_site_symmetry_2
_geom_bond_publ_flag
Mn1 N10 2.1802(18) . ?
Mn1 N3 2.3395(18) . ?
Mn1 Cl2 2.5203(6) . ?
N3 C4 1.339(3) . ?
N3 C8 1.349(3) . ?
C4 C5 1.386(4) . ?
C4 H4 0.9500 . ?
C5 C6 1.377(4) . ?
C5 H5 0.9500 . ?
C6 C7 1.394(4) . ?
C6 H6 0.9500 . ?
C7 C8 1.389(3) . ?
C7 H7 0.9500 . ?
C8 C9 1.466(3) . ?
C9 N10 1.337(3) . ?
C9 C13 1.398(3) . ?
N10 N11 1.366(3) . ?
N11 C12 1.357(3) . ?
N11 H11 0.875(18) . ?
C12 N14 1.355(3) . ?
C12 C13 1.392(3) . ?
C13 H13 0.9500 . ?
N14 H14A 0.825(17) . ?
N14 H14B 0.844(17) . ?
C15 O16 1.371(4) . ?
C15 H15A 0.9800 . ?
C15 H15B 0.9800 . ?
C15 H15C 0.9800 . ?
O16 H16 0.934(18) . ?

loop_
_geom_hbond_atom_site_label_D
_geom_hbond_atom_site_label_H
_geom_hbond_atom_site_label_A
_geom_hbond_distance_DH
_geom_hbond_distance_HA
_geom_hbond_distance_DA
_geom_hbond_angle_DHA
_geom_hbond_site_symmetry_A
N11 H11 Cl2 0.875(18) 2.53(2) 3.2771(19) 144(3) 6_566
N14 H14A Cl2 0.825(17) 2.600(19) 3.344(2) 151(3) 6_566
N14 H14B O16 0.844(17) 2.096(18) 2.902(3) 159(3) .
O16 H16 Cl2 0.934(18) 2.312(19) 3.240(3) 172(3) 7_556
